data_7711711
loop_
_publ_author_name
'Lin, Rong-Yan'
'Deng, Lan'
'An, Dong-Li'
'Zhou, Zhao-Hui'

_publ_section_title
;
 Binuclear, tetranuclear and hexadecanuclear thio-oxomolybdenum(V/IV)
 glycolates with selective adsorptions of gases.
;
_journal_issue 3
_journal_name_full 'Dalton transactions (Cambridge, England : 2003)'
_journal_page_first 562
_journal_page_last 571
_journal_paper_doi 10.1039/d2dt03324k
_journal_volume 52
_journal_year 2023
_chemical_formula_moiety 'C10 H14 Mo2 N4 O9 S, 0.5(H4 O2)'
_chemical_formula_sum 'C10 H16 Mo2 N4 O10 S'
_chemical_formula_weight 576.21
_space_group_crystal_system orthorhombic
_space_group_IT_number 62
_space_group_name_Hall '-P 2ac 2n'
_space_group_name_H-M_alt 'P n m a'
_atom_sites_solution_hydrogens mixed
_atom_sites_solution_primary dual
_audit_creation_date 2022-03-18
_audit_creation_method
;
Olex2 1.3
(compiled 2020.06.28 svn.raecde09e for OlexSys, GUI svn.r6132)
;
_audit_update_record
;
2022-06-22 deposited with the CCDC.	2022-11-08 downloaded from the CCDC.
;
_cell_angle_alpha 90
_cell_angle_beta 90
_cell_angle_gamma 90
_cell_formula_units_Z 4
_cell_length_a 13.1969(3)
_cell_length_b 23.5561(7)
_cell_length_c 5.9279(2)
_cell_measurement_reflns_used 3635
_cell_measurement_temperature 100.00(10)
_cell_measurement_theta_max 75.9650
_cell_measurement_theta_min 6.9450
_cell_volume 1842.79(9)
_computing_cell_refinement 'CrysAlisPro 1.171.41.119a (Rigaku OD, 2021)'
_computing_data_collection 'CrysAlisPro 1.171.41.119a (Rigaku OD, 2021)'
_computing_data_reduction 'CrysAlisPro 1.171.41.119a (Rigaku OD, 2021)'
_computing_molecular_graphics 'Olex2 1.3 (Dolomanov et al., 2009)'
_computing_publication_material 'Olex2 1.3 (Dolomanov et al., 2009)'
_computing_structure_refinement 'SHELXL 2018/3 (Sheldrick, 2015)'
_computing_structure_solution 'SHELXT 2018/2 (Sheldrick, 2018)'
_diffrn_ambient_environment N~2~
_diffrn_ambient_temperature 100.00(10)
_diffrn_detector 'Hybrid Pixel Array Detector'
_diffrn_detector_area_resol_mean 10.0000
_diffrn_detector_type HyPix
_diffrn_measured_fraction_theta_full 0.997
_diffrn_measured_fraction_theta_max 0.930
_diffrn_measurement_details
;
List of Runs (angles in degrees, time in seconds):

  # Type    Start    End  Width  t~exp~   \w     \q     \k     \f   Frames
#--------------------------------------------------------------------------
  1  \w     33.00  58.00   0.50    0.60    --  105.19-125.00 150.00   50
  2  \w     78.00 108.00   0.50    0.60    --  105.19-125.00 150.00   60
  3  \w     77.00 119.00   0.50    0.18    --   47.87 169.00  54.00   84
  4  \w     74.00 151.00   0.50    0.60    --  105.19 169.00  54.00  154
  5  \w     41.00  66.00   0.50    0.60    --  105.19 -61.00-150.00   50
  6  \w     49.00  90.00   0.50    0.60    --  105.19-125.00-150.00   82
  7  \w    -24.00   1.00   0.50    0.18    --  -47.87  19.00 120.00   50
  8  \w   -165.00 -95.00   0.50    0.60    --  -99.00-103.00  81.00  140
  9  \w   -166.00 -89.00   0.50    0.60    --  -99.00 -25.00 -97.00  154
 10  \w   -117.00 -92.00   0.50    0.18    --  -47.87 -77.00-120.00   50
 11  \w    -68.00 -26.00   0.50    0.18    --  -47.87 -77.00-120.00   84
 12  \w    -21.00  27.00   0.50    0.18    --  -47.87  19.00-180.00   96
;
_diffrn_measurement_device 'four-circle diffractometer'
_diffrn_measurement_device_type 'XtaLAB Synergy R, DW system, HyPix'
_diffrn_measurement_method '\w scans'
_diffrn_orient_matrix_type 'CrysAlisPro convention (1999,Acta A55,543-557)'
_diffrn_orient_matrix_UB_11 -0.0366929000
_diffrn_orient_matrix_UB_12 0.0450571000
_diffrn_orient_matrix_UB_13 -0.1698069000
_diffrn_orient_matrix_UB_21 0.0101899000
_diffrn_orient_matrix_UB_22 0.0461783000
_diffrn_orient_matrix_UB_23 0.1825961000
_diffrn_orient_matrix_UB_31 0.1103043000
_diffrn_orient_matrix_UB_32 0.0107124000
_diffrn_orient_matrix_UB_33 -0.0735552000
_diffrn_radiation_monochromator mirror
_diffrn_radiation_probe x-ray
_diffrn_radiation_type 'Cu K\a'
_diffrn_radiation_wavelength 1.54184
_diffrn_reflns_av_R_equivalents 0.0219
_diffrn_reflns_av_unetI/netI 0.0220
_diffrn_reflns_Laue_measured_fraction_full 0.997
_diffrn_reflns_Laue_measured_fraction_max 0.930
_diffrn_reflns_limit_h_max 16
_diffrn_reflns_limit_h_min -11
_diffrn_reflns_limit_k_max 27
_diffrn_reflns_limit_k_min -29
_diffrn_reflns_limit_l_max 7
_diffrn_reflns_limit_l_min -7
_diffrn_reflns_number 6129
_diffrn_reflns_point_group_measured_fraction_full 0.997
_diffrn_reflns_point_group_measured_fraction_max 0.930
_diffrn_reflns_theta_full 67.684
_diffrn_reflns_theta_max 77.432
_diffrn_reflns_theta_min 3.753
_diffrn_source 'Rotating-anode X-ray tube'
_diffrn_source_type 'Rigaku (Cu) X-ray Source'
_exptl_absorpt_coefficient_mu 12.766
_exptl_absorpt_correction_T_max 1.00000
_exptl_absorpt_correction_T_min 0.64335
_exptl_absorpt_correction_type multi-scan
_exptl_absorpt_process_details
;
CrysAlisPro 1.171.41.119a (Rigaku Oxford Diffraction, 2021)
Empirical absorption correction using spherical harmonics,
implemented in SCALE3 ABSPACK scaling algorithm.
;
_exptl_crystal_colour 'clear orangish orange'
_exptl_crystal_colour_lustre clear
_exptl_crystal_colour_modifier orangish
_exptl_crystal_colour_primary orange
_exptl_crystal_density_diffrn 2.077
_exptl_crystal_description plate
_exptl_crystal_F_000 1136
_exptl_crystal_size_max 0.1
_exptl_crystal_size_mid 0.1
_exptl_crystal_size_min 0.05
_refine_diff_density_max 0.462
_refine_diff_density_min -0.906
_refine_diff_density_rms 0.117
_refine_ls_extinction_method none
_refine_ls_goodness_of_fit_ref 1.178
_refine_ls_hydrogen_treatment constr
_refine_ls_matrix_type full
_refine_ls_number_parameters 131
_refine_ls_number_reflns 1873
_refine_ls_number_restraints 0
_refine_ls_restrained_S_all 1.178
_refine_ls_R_factor_all 0.0376
_refine_ls_R_factor_gt 0.0348
_refine_ls_shift/su_max 0.001
_refine_ls_shift/su_mean 0.000
_refine_ls_structure_factor_coef Fsqd
_refine_ls_weighting_details 'w=1/[\s^2^(Fo^2^)+(0.0404P)^2^+6.3158P] where P=(Fo^2^+2Fc^2^)/3'
_refine_ls_weighting_scheme calc
_refine_ls_wR_factor_gt 0.0957
_refine_ls_wR_factor_ref 0.0973
_reflns_Friedel_coverage 0.000
_reflns_number_gt 1720
_reflns_number_total 1873
_reflns_threshold_expression 'I > 2\s(I)'
_cod_data_source_file d2dt03324k2.cif
_cod_data_source_block exp_329_auto
_cod_depositor_comments 'Adding full bibliography for 7711711--7711714.cif.'
_cod_database_code 7711711
_shelx_shelxl_version_number 2018/3
_shelx_space_group_comment
;
The symmetry employed for this shelxl refinement is uniquely defined
by the following loop, which should always be used as a source of
symmetry information in preference to the above space-group names.
They are only intended as comments.
;
_shelx_estimated_absorpt_t_max 0.568
_shelx_estimated_absorpt_t_min 0.362
_reflns_odcompleteness_completeness 99.85
_reflns_odcompleteness_iscentric 1
_reflns_odcompleteness_theta 66.97
_olex2_refinement_description
;
1. Fixed Uiso
 At 1.2 times of:
  All C(H) groups, All C(H,H) groups, All N(H) groups
 At 1.5 times of:
  All O(H) groups, All O(H,H) groups
2. Others
 Fixed Sof: H1WB(0.5)
3.a Free rotating group:
 O1W(H1WA,H1WB)
3.b Secondary CH2 refined with riding coordinates:
 C1(H1A,H1B)
3.c Aromatic/amide H refined with riding coordinates:
 N2(H2), C3(H3A), C4(H4), C5(H5)
3.d Idealised tetrahedral OH refined as rotating group:
 O3(H3)
;
_olex2_submission_special_instructions 'No special instructions were received'
_oxdiff_exptl_absorpt_empirical_details
;
Empirical correction (ABSPACK) includes:
- Absorption correction using spherical harmonics
- Frame scaling
;
_oxdiff_exptl_absorpt_empirical_full_max 1.385
_oxdiff_exptl_absorpt_empirical_full_min 0.811

loop_
_space_group_symop_operation_xyz
'x, y, z'
'-x+1/2, -y, z+1/2'
'-x, y+1/2, -z'
'x+1/2, -y+1/2, -z+1/2'
'-x, -y, -z'
'x-1/2, y, -z-1/2'
'x, -y-1/2, z'
'-x-1/2, y-1/2, z-1/2'

loop_
_atom_site_label
_atom_site_type_symbol
_atom_site_fract_x
_atom_site_fract_y
_atom_site_fract_z
_atom_site_U_iso_or_equiv
_atom_site_adp_type
_atom_site_occupancy
_atom_site_site_symmetry_order
_atom_site_calc_flag
_atom_site_refinement_flags_posn
_atom_site_refinement_flags_adp
_atom_site_refinement_flags_occupancy
_atom_site_disorder_assembly
_atom_site_disorder_group
Mo1 Mo 0.25021(2) 0.69324(2) 0.53022(6) 0.01947(15) Uani 1 1 d . . . . .
S1 S 0.20068(9) 0.750000 0.2275(2) 0.0195(3) Uani 1 2 d S T P . .
O3 O 0.39092(19) 0.67565(12) 0.3243(5) 0.0225(6) Uani 1 1 d . . . . .
H3 H 0.416405 0.697387 0.227383 0.034 Uiso 1 1 calc R U . . .
O1 O 0.3278(3) 0.750000 0.6914(7) 0.0221(8) Uani 1 2 d S T P . .
O1W O 0.4562(3) 0.750000 0.0233(7) 0.0256(9) Uani 1 2 d GS T P . .
H1WA H 0.419245 0.749875 -0.097722 0.038 Uiso 1 2 d G U P . .
H1WB H 0.516383 0.761280 -0.016799 0.038 Uiso 0.5 1 d G U P . .
O2 O 0.1450(2) 0.68387(12) 0.6866(5) 0.0246(6) Uani 1 1 d . . . . .
O4 O 0.3415(2) 0.63640(13) 0.7073(5) 0.0294(7) Uani 1 1 d . . . . .
O5 O 0.4822(2) 0.58642(13) 0.7572(6) 0.0360(8) Uani 1 1 d . . . . .
N1 N 0.2053(2) 0.61558(14) 0.3422(6) 0.0233(7) Uani 1 1 d . . . . .
N2 N 0.1399(3) 0.57795(15) 0.4387(6) 0.0271(8) Uani 1 1 d . . . . .
H2 H 0.110769 0.582682 0.570878 0.032 Uiso 1 1 calc R U . . .
C2 C 0.4302(3) 0.61974(17) 0.6476(7) 0.0253(9) Uani 1 1 d . . . . .
C3 C 0.1259(3) 0.53279(18) 0.3049(8) 0.0322(10) Uani 1 1 d . . . . .
H3A H 0.082888 0.501309 0.334372 0.039 Uiso 1 1 calc R U . . .
C4 C 0.1848(3) 0.5404(2) 0.1188(9) 0.0352(11) Uani 1 1 d . . . . .
H4 H 0.191759 0.515142 -0.005136 0.042 Uiso 1 1 calc R U . . .
C5 C 0.2327(3) 0.5925(2) 0.1461(8) 0.0290(9) Uani 1 1 d . . . . .
H5 H 0.278136 0.609104 0.040892 0.035 Uiso 1 1 calc R U . . .
C1 C 0.4690(3) 0.6430(2) 0.4276(8) 0.0310(10) Uani 1 1 d . . . . .
H1A H 0.529149 0.667195 0.454916 0.037 Uiso 1 1 calc R U . . .
H1B H 0.489201 0.611491 0.326837 0.037 Uiso 1 1 calc R U . . .

loop_
_atom_site_aniso_label
_atom_site_aniso_U_11
_atom_site_aniso_U_22
_atom_site_aniso_U_33
_atom_site_aniso_U_23
_atom_site_aniso_U_13
_atom_site_aniso_U_12
Mo1 0.0165(2) 0.0241(2) 0.0178(2) 0.00157(11) 0.00039(11) 0.00080(11)
S1 0.0168(6) 0.0238(6) 0.0178(6) 0.000 -0.0033(5) 0.000
O3 0.0148(12) 0.0299(14) 0.0229(14) 0.0059(12) 0.0001(11) 0.0044(11)
O1 0.0164(17) 0.030(2) 0.0197(19) 0.000 0.0033(15) 0.000
O1W 0.016(2) 0.038(2) 0.022(2) 0.000 -0.0004(16) 0.000
O2 0.0232(14) 0.0290(14) 0.0216(14) -0.0014(12) 0.0020(12) -0.0009(11)
O4 0.0261(14) 0.0365(16) 0.0255(16) 0.0112(13) -0.0016(12) 0.0047(12)
O5 0.0289(15) 0.0302(15) 0.049(2) 0.0145(15) -0.0149(15) -0.0022(13)
N1 0.0226(16) 0.0214(16) 0.0258(17) 0.0001(14) 0.0019(14) 0.0005(13)
N2 0.0265(18) 0.0250(17) 0.0297(19) 0.0024(15) 0.0028(15) -0.0004(14)
C2 0.0207(18) 0.0235(19) 0.032(2) 0.0026(18) -0.0083(17) -0.0028(15)
C3 0.031(2) 0.025(2) 0.041(3) -0.0014(19) -0.007(2) 0.0024(17)
C4 0.029(2) 0.036(2) 0.041(3) -0.016(2) -0.005(2) 0.0084(19)
C5 0.0213(19) 0.043(3) 0.022(2) -0.0049(19) 0.0052(17) 0.0031(18)
C1 0.0206(19) 0.033(2) 0.040(3) 0.011(2) -0.0004(19) 0.0068(18)

loop_
_atom_type_symbol
_atom_type_description
_atom_type_scat_dispersion_real
_atom_type_scat_dispersion_imag
_atom_type_scat_source
C C 0.0181 0.0091 'International Tables Vol C Tables 4.2.6.8 and 6.1.1.4'
H H 0.0000 0.0000 'International Tables Vol C Tables 4.2.6.8 and 6.1.1.4'
Mo Mo -0.0483 2.7339 'International Tables Vol C Tables 4.2.6.8 and 6.1.1.4'
N N 0.0311 0.0180 'International Tables Vol C Tables 4.2.6.8 and 6.1.1.4'
O O 0.0492 0.0322 'International Tables Vol C Tables 4.2.6.8 and 6.1.1.4'
S S 0.3331 0.5567 'International Tables Vol C Tables 4.2.6.8 and 6.1.1.4'

loop_
_geom_angle_atom_site_label_1
_geom_angle_atom_site_label_2
_geom_angle_atom_site_label_3
_geom_angle
_geom_angle_site_symmetry_1
_geom_angle_site_symmetry_3
_geom_angle_publ_flag
S1 Mo1 Mo1 55.00(2) . 7_575 ?
O3 Mo1 Mo1 100.56(7) . 7_575 ?
O3 Mo1 S1 85.41(8) . . ?
O1 Mo1 Mo1 46.32(8) . 7_575 ?
O1 Mo1 S1 97.58(9) . . ?
O1 Mo1 O3 87.63(13) . . ?
O1 Mo1 O4 83.66(12) . . ?
O1 Mo1 N1 163.10(13) . . ?
O2 Mo1 Mo1 97.53(10) . 7_575 ?
O2 Mo1 S1 105.53(10) . . ?
O2 Mo1 O3 161.90(12) . . ?
O2 Mo1 O1 104.76(15) . . ?
O2 Mo1 O4 96.60(13) . . ?
O2 Mo1 N1 87.06(13) . . ?
O4 Mo1 Mo1 129.96(9) . 7_575 ?
O4 Mo1 S1 156.63(9) . . ?
O4 Mo1 O3 71.30(11) . . ?
O4 Mo1 N1 82.98(12) . . ?
N1 Mo1 Mo1 145.40(9) . 7_575 ?
N1 Mo1 S1 90.65(9) . . ?
N1 Mo1 O3 78.30(11) . . ?
Mo1 S1 Mo1 69.99(4) . 7_575 ?
Mo1 O3 H3 125.9 . . ?
C1 O3 Mo1 117.5(2) . . ?
C1 O3 H3 109.5 . . ?
Mo1 O1 Mo1 87.36(16) . 7_575 ?
H1WA O1W H1WB 106.6 . 7_575 ?
H1WA O1W H1WB 106.8 . . ?
H1WB O1W H1WB 35.5 . 7_575 ?
C2 O4 Mo1 125.8(3) . . ?
N2 N1 Mo1 119.6(3) . . ?
C5 N1 Mo1 134.5(3) . . ?
C5 N1 N2 105.8(3) . . ?
N1 N2 H2 124.6 . . ?
C3 N2 N1 110.8(4) . . ?
C3 N2 H2 124.6 . . ?
O4 C2 C1 115.9(4) . . ?
O5 C2 O4 123.9(4) . . ?
O5 C2 C1 120.1(4) . . ?
N2 C3 H3A 126.4 . . ?
N2 C3 C4 107.2(4) . . ?
C4 C3 H3A 126.4 . . ?
C3 C4 H4 126.8 . . ?
C3 C4 C5 106.4(4) . . ?
C5 C4 H4 126.8 . . ?
N1 C5 C4 109.8(4) . . ?
N1 C5 H5 125.1 . . ?
C4 C5 H5 125.1 . . ?
O3 C1 C2 108.9(3) . . ?
O3 C1 H1A 109.9 . . ?
O3 C1 H1B 109.9 . . ?
C2 C1 H1A 109.9 . . ?
C2 C1 H1B 109.9 . . ?
H1A C1 H1B 108.3 . . ?

loop_
_geom_bond_atom_site_label_1
_geom_bond_atom_site_label_2
_geom_bond_distance
_geom_bond_site_symmetry_2
_geom_bond_publ_flag
Mo1 Mo1 2.6741(6) 7_575 ?
Mo1 S1 2.3312(11) . ?
Mo1 O3 2.260(3) . ?
Mo1 O1 1.936(3) . ?
Mo1 O2 1.684(3) . ?
Mo1 O4 2.085(3) . ?
Mo1 N1 2.222(3) . ?
O3 H3 0.8400 . ?
O3 C1 1.424(5) . ?
O1W H1WA 0.8676 . ?
O1W H1WB 0.8702 . ?
O1W H1WB 0.87(6) 7_575 ?
O4 C2 1.285(5) . ?
O5 C2 1.228(5) . ?
N1 N2 1.364(5) . ?
N1 C5 1.333(5) . ?
N2 H2 0.8800 . ?
N2 C3 1.340(6) . ?
C2 C1 1.505(6) . ?
C3 H3A 0.9500 . ?
C3 C4 1.361(7) . ?
C4 H4 0.9500 . ?
C4 C5 1.389(7) . ?
C5 H5 0.9500 . ?
C1 H1A 0.9900 . ?
C1 H1B 0.9900 . ?

loop_
_geom_torsion_atom_site_label_1
_geom_torsion_atom_site_label_2
_geom_torsion_atom_site_label_3
_geom_torsion_atom_site_label_4
_geom_torsion
_geom_torsion_site_symmetry_1
_geom_torsion_site_symmetry_2
_geom_torsion_site_symmetry_3
_geom_torsion_site_symmetry_4
_geom_torsion_publ_flag
Mo1 O3 C1 C2 8.8(4) . . . . ?
Mo1 O4 C2 O5 179.5(3) . . . . ?
Mo1 O4 C2 C1 -1.3(5) . . . . ?
Mo1 N1 N2 C3 -177.0(3) . . . . ?
Mo1 N1 C5 C4 175.5(3) . . . . ?
O4 C2 C1 O3 -5.2(5) . . . . ?
O5 C2 C1 O3 174.1(4) . . . . ?
N1 N2 C3 C4 1.1(5) . . . . ?
N2 N1 C5 C4 0.0(5) . . . . ?
N2 C3 C4 C5 -1.1(5) . . . . ?
C3 C4 C5 N1 0.7(5) . . . . ?
C5 N1 N2 C3 -0.7(4) . . . . ?
